data_1572776
loop_
_publ_author_name
'Rodriguez Trevi&#xf1;o, Agustin M'
'Loch-Temzelides, Pierre'
'Pandiri, Sanjay'
'Kirkland, Justin K.'
'Davenport, Michael T.'
'Aguinaga, Ulises'
'Yousufuddin, Muhammed'
'Ess, Daniel H.'
'K&#xfc;rti, L&#xe1;szl&#xf3;'

_publ_section_title
;
 Forging structural complexity: diastereoselective synthesis of densely
 substituted &#x3b2;-lactams with dual functional handles for enhanced
 core modifications.
;
_journal_issue 36
_journal_name_full 'Chemical science'
_journal_page_first 14668
_journal_page_last 14676
_journal_paper_doi 10.1039/d4sc01513d
_journal_volume 15
_journal_year 2024
_chemical_formula_moiety 'C16 H13 Br2 N O2'
_chemical_formula_sum 'C16 H13 Br2 N O2'
_chemical_formula_weight 411.09
_space_group_crystal_system monoclinic
_space_group_IT_number 14
_space_group_name_Hall '-P 2yn'
_space_group_name_H-M_alt 'P 1 21/n 1'
_atom_sites_solution_hydrogens geom
_audit_creation_method SHELXL-2018/3
_audit_update_record
;
2023-10-14 deposited with the CCDC.	2024-08-01 downloaded from the CCDC.
;
_cell_angle_alpha 90
_cell_angle_beta 115.609(2)
_cell_angle_gamma 90
_cell_formula_units_Z 4
_cell_length_a 9.9175(14)
_cell_length_b 17.323(3)
_cell_length_c 10.7669(15)
_cell_measurement_reflns_used 4047
_cell_measurement_temperature 296(2)
_cell_measurement_theta_max 22.59
_cell_measurement_theta_min 2.28
_cell_volume 1668.1(4)
_computing_cell_refinement 'Bruker SAINT'
_computing_data_collection 'Bruker APEX2'
_computing_data_reduction 'Bruker SAINT'
_computing_molecular_graphics 'Bruker SHELXTL'
_computing_publication_material 'Bruker SHELXTL'
_computing_structure_refinement 'SHELXL-2018/3 (Sheldrick, 2018)'
_computing_structure_solution 'SHELXT 2014/4 (Sheldrick, 2014)'
_diffrn_ambient_temperature 296(2)
_diffrn_measured_fraction_theta_full 1.000
_diffrn_measured_fraction_theta_max 0.994
_diffrn_measurement_device_type 'Bruker APEX-II CCD'
_diffrn_measurement_method '\f and \w scans'
_diffrn_radiation_type MoK\a
_diffrn_radiation_wavelength 0.71073
_diffrn_reflns_av_R_equivalents 0.0367
_diffrn_reflns_av_unetI/netI 0.0352
_diffrn_reflns_Laue_measured_fraction_full 1.000
_diffrn_reflns_Laue_measured_fraction_max 0.994
_diffrn_reflns_limit_h_max 13
_diffrn_reflns_limit_h_min -13
_diffrn_reflns_limit_k_max 23
_diffrn_reflns_limit_k_min -23
_diffrn_reflns_limit_l_max 14
_diffrn_reflns_limit_l_min -14
_diffrn_reflns_number 18321
_diffrn_reflns_point_group_measured_fraction_full 1.000
_diffrn_reflns_point_group_measured_fraction_max 0.994
_diffrn_reflns_theta_full 25.000
_diffrn_reflns_theta_max 29.146
_diffrn_reflns_theta_min 2.336
_exptl_absorpt_coefficient_mu 4.862
_exptl_absorpt_correction_T_max 0.745
_exptl_absorpt_correction_T_min 0.441
_exptl_absorpt_correction_type multi-scan
_exptl_absorpt_process_details SADABS
_exptl_crystal_colour colourless
_exptl_crystal_density_diffrn 1.637
_exptl_crystal_description prism
_exptl_crystal_F_000 808
_exptl_crystal_size_max 0.300
_exptl_crystal_size_mid 0.250
_exptl_crystal_size_min 0.050
_refine_diff_density_max 0.798
_refine_diff_density_min -0.763
_refine_diff_density_rms 0.068
_refine_ls_extinction_method none
_refine_ls_goodness_of_fit_ref 1.017
_refine_ls_hydrogen_treatment constr
_refine_ls_matrix_type full
_refine_ls_number_parameters 190
_refine_ls_number_reflns 4466
_refine_ls_number_restraints 0
_refine_ls_restrained_S_all 1.017
_refine_ls_R_factor_all 0.0852
_refine_ls_R_factor_gt 0.0442
_refine_ls_shift/su_max 0.000
_refine_ls_shift/su_mean 0.000
_refine_ls_structure_factor_coef Fsqd
_refine_ls_weighting_details 'w=1/[\s^2^(Fo^2^)+(0.0500P)^2^+1.3201P] where P=(Fo^2^+2Fc^2^)/3'
_refine_ls_weighting_scheme calc
_refine_ls_wR_factor_gt 0.1051
_refine_ls_wR_factor_ref 0.1234
_reflns_Friedel_coverage 0.000
_reflns_number_gt 2755
_reflns_number_total 4466
_reflns_threshold_expression 'I > 2\s(I)'
_cod_data_source_file d4sc01513d2.cif
_cod_data_source_block arb208_0m_a
_cod_original_sg_symbol_H-M 'P 21/n'
_cod_database_code 1572776
_shelx_shelxl_version_number 2018/3
_shelx_space_group_comment
; 
The symmetry employed for this shelxl refinement is uniquely defined 
by the following loop, which should always be used as a source of 
symmetry information in preference to the above space-group names. 
They are only intended as comments. 
;
_shelx_estimated_absorpt_t_min 0.323
_shelx_estimated_absorpt_t_max 0.793

loop_
_space_group_symop_operation_xyz
'x, y, z'
'-x+1/2, y+1/2, -z+1/2'
'-x, -y, -z'
'x-1/2, -y-1/2, z-1/2'

loop_
_atom_site_label
_atom_site_type_symbol
_atom_site_fract_x
_atom_site_fract_y
_atom_site_fract_z
_atom_site_U_iso_or_equiv
_atom_site_adp_type
_atom_site_occupancy
_atom_site_site_symmetry_order
_atom_site_calc_flag
_atom_site_refinement_flags_posn
_atom_site_refinement_flags_adp
_atom_site_refinement_flags_occupancy
_atom_site_disorder_assembly
_atom_site_disorder_group
Br1 Br 0.77143(5) 0.09896(3) 0.30782(5) 0.08462(19) Uani 1 1 d . . . . .
Br2 Br 0.70147(5) 0.04921(3) 0.55557(6) 0.08555(19) Uani 1 1 d . . . . .
O1 O 0.9537(3) 0.20267(19) 0.6164(3) 0.0784(8) Uani 1 1 d . . . . .
O2 O 0.7070(3) 0.32534(14) 0.5095(3) 0.0637(7) Uani 1 1 d . . . . .
N1 N 0.7126(3) 0.24857(17) 0.4797(3) 0.0574(7) Uani 1 1 d . . . . .
C1 C 0.7183(3) 0.1338(2) 0.4502(3) 0.0499(7) Uani 1 1 d . . . . .
C2 C 0.8248(4) 0.1980(2) 0.5355(4) 0.0539(8) Uani 1 1 d . . . . .
C3 C 0.5904(4) 0.19525(19) 0.4015(3) 0.0475(7) Uani 1 1 d . . . . .
H3 H 0.549541 0.204593 0.302137 0.057 Uiso 1 1 calc R U . . .
C4 C 0.7352(6) 0.3744(2) 0.4137(4) 0.0748(12) Uani 1 1 d . . . . .
H4A H 0.656159 0.368705 0.321282 0.090 Uiso 1 1 calc R U . . .
H4B H 0.829706 0.360982 0.412744 0.090 Uiso 1 1 calc R U . . .
C5 C 0.7397(4) 0.4546(2) 0.4634(4) 0.0549(8) Uani 1 1 d . . . . .
C6 C 0.8668(5) 0.4823(3) 0.5697(4) 0.0713(11) Uani 1 1 d . . . . .
H6 H 0.950832 0.450825 0.608525 0.086 Uiso 1 1 calc R U . . .
C7 C 0.8718(7) 0.5550(3) 0.6191(6) 0.0977(16) Uani 1 1 d . . . . .
H7 H 0.959925 0.572774 0.690146 0.117 Uiso 1 1 calc R U . . .
C8 C 0.7515(8) 0.6018(3) 0.5671(6) 0.0974(17) Uani 1 1 d . . . . .
H8 H 0.755870 0.650939 0.603460 0.117 Uiso 1 1 calc R U . . .
C9 C 0.6236(7) 0.5766(3) 0.4609(6) 0.0915(15) Uani 1 1 d . . . . .
H9 H 0.540793 0.608983 0.423044 0.110 Uiso 1 1 calc R U . . .
C10 C 0.6168(5) 0.5027(3) 0.4093(4) 0.0735(11) Uani 1 1 d . . . . .
H10 H 0.528852 0.485401 0.337638 0.088 Uiso 1 1 calc R U . . .
C11 C 0.4698(3) 0.18991(18) 0.4496(3) 0.0456(7) Uani 1 1 d . . . . .
C12 C 0.4951(4) 0.2121(2) 0.5814(4) 0.0592(9) Uani 1 1 d . . . . .
H12 H 0.588515 0.230744 0.641804 0.071 Uiso 1 1 calc R U . . .
C13 C 0.3829(6) 0.2066(3) 0.6235(5) 0.0764(12) Uani 1 1 d . . . . .
H13 H 0.400287 0.222019 0.711858 0.092 Uiso 1 1 calc R U . . .
C14 C 0.2448(5) 0.1784(3) 0.5350(6) 0.0850(14) Uani 1 1 d . . . . .
H14 H 0.168840 0.174752 0.563497 0.102 Uiso 1 1 calc R U . . .
C15 C 0.2197(5) 0.1559(3) 0.4056(5) 0.0798(13) Uani 1 1 d . . . . .
H15 H 0.126786 0.136164 0.346216 0.096 Uiso 1 1 calc R U . . .
C16 C 0.3308(4) 0.1620(2) 0.3622(4) 0.0609(9) Uani 1 1 d . . . . .
H16 H 0.312025 0.147257 0.273199 0.073 Uiso 1 1 calc R U . . .

loop_
_atom_site_aniso_label
_atom_site_aniso_U_11
_atom_site_aniso_U_22
_atom_site_aniso_U_33
_atom_site_aniso_U_23
_atom_site_aniso_U_13
_atom_site_aniso_U_12
Br1 0.0669(3) 0.1165(4) 0.0816(3) -0.0455(3) 0.0426(2) -0.0142(2)
Br2 0.0788(3) 0.0633(3) 0.1234(4) 0.0327(2) 0.0520(3) 0.0188(2)
O1 0.0494(15) 0.103(2) 0.0733(18) -0.0315(16) 0.0176(13) -0.0061(14)
O2 0.0898(18) 0.0440(13) 0.0758(16) -0.0043(11) 0.0532(15) -0.0102(12)
N1 0.0574(17) 0.0454(16) 0.0708(19) -0.0040(14) 0.0291(15) -0.0065(13)
C1 0.0422(16) 0.0536(19) 0.0570(19) -0.0031(15) 0.0243(15) -0.0018(14)
C2 0.0492(19) 0.064(2) 0.0522(19) -0.0124(16) 0.0254(17) -0.0061(16)
C3 0.0471(17) 0.0509(18) 0.0445(17) 0.0037(14) 0.0200(14) -0.0016(14)
C4 0.113(3) 0.058(2) 0.070(2) -0.004(2) 0.056(3) -0.017(2)
C5 0.071(2) 0.0491(19) 0.0510(19) 0.0020(15) 0.0328(18) -0.0099(17)
C6 0.071(3) 0.066(3) 0.070(2) 0.002(2) 0.025(2) -0.002(2)
C7 0.120(4) 0.079(4) 0.082(3) -0.015(3) 0.031(3) -0.032(3)
C8 0.160(6) 0.057(3) 0.092(4) -0.006(3) 0.070(4) -0.005(3)
C9 0.116(4) 0.076(3) 0.105(4) 0.031(3) 0.069(4) 0.032(3)
C10 0.067(2) 0.088(3) 0.062(2) 0.017(2) 0.024(2) -0.008(2)
C11 0.0454(16) 0.0427(17) 0.0509(18) 0.0080(13) 0.0229(14) 0.0091(13)
C12 0.063(2) 0.061(2) 0.059(2) 0.0047(17) 0.0306(18) 0.0084(17)
C13 0.099(3) 0.076(3) 0.079(3) 0.013(2) 0.062(3) 0.022(2)
C14 0.076(3) 0.089(3) 0.119(4) 0.034(3) 0.069(3) 0.024(2)
C15 0.049(2) 0.093(3) 0.100(3) 0.022(3) 0.035(2) 0.005(2)
C16 0.0501(19) 0.069(2) 0.061(2) 0.0073(18) 0.0214(17) 0.0044(17)

loop_
_atom_type_symbol
_atom_type_description
_atom_type_scat_dispersion_real
_atom_type_scat_dispersion_imag
_atom_type_scat_source
C C 0.0033 0.0016 'International Tables Vol C Tables 4.2.6.8 and 6.1.1.4'
H H 0.0000 0.0000 'International Tables Vol C Tables 4.2.6.8 and 6.1.1.4'
N N 0.0061 0.0033 'International Tables Vol C Tables 4.2.6.8 and 6.1.1.4'
O O 0.0106 0.0060 'International Tables Vol C Tables 4.2.6.8 and 6.1.1.4'
Br Br -0.2901 2.4595 'International Tables Vol C Tables 4.2.6.8 and 6.1.1.4'

loop_
_geom_angle_atom_site_label_1
_geom_angle_atom_site_label_2
_geom_angle_atom_site_label_3
_geom_angle
_geom_angle_site_symmetry_1
_geom_angle_site_symmetry_3
_geom_angle_publ_flag
N1 O2 C4 111.1(3) . . ?
C2 N1 O2 129.6(3) . . ?
C2 N1 C3 99.6(3) . . ?
O2 N1 C3 129.6(3) . . ?
C2 C1 C3 87.5(2) . . ?
C2 C1 Br2 114.6(2) . . ?
C3 C1 Br2 117.2(2) . . ?
C2 C1 Br1 110.5(2) . . ?
C3 C1 Br1 114.1(2) . . ?
Br2 C1 Br1 111.00(17) . . ?
O1 C2 N1 134.6(4) . . ?
O1 C2 C1 136.5(4) . . ?
N1 C2 C1 89.0(3) . . ?
N1 C3 C11 115.2(3) . . ?
N1 C3 C1 83.5(2) . . ?
C11 C3 C1 119.7(3) . . ?
N1 C3 H3 111.8 . . ?
C11 C3 H3 111.8 . . ?
C1 C3 H3 111.8 . . ?
O2 C4 C5 106.0(3) . . ?
O2 C4 H4A 110.5 . . ?
C5 C4 H4A 110.5 . . ?
O2 C4 H4B 110.5 . . ?
C5 C4 H4B 110.5 . . ?
H4A C4 H4B 108.7 . . ?
C6 C5 C10 117.8(4) . . ?
C6 C5 C4 120.1(4) . . ?
C10 C5 C4 122.1(4) . . ?
C7 C6 C5 121.0(5) . . ?
C7 C6 H6 119.5 . . ?
C5 C6 H6 119.5 . . ?
C8 C7 C6 121.2(5) . . ?
C8 C7 H7 119.4 . . ?
C6 C7 H7 119.4 . . ?
C7 C8 C9 119.5(5) . . ?
C7 C8 H8 120.2 . . ?
C9 C8 H8 120.2 . . ?
C8 C9 C10 119.9(5) . . ?
C8 C9 H9 120.0 . . ?
C10 C9 H9 120.0 . . ?
C5 C10 C9 120.6(4) . . ?
C5 C10 H10 119.7 . . ?
C9 C10 H10 119.7 . . ?
C16 C11 C12 118.8(3) . . ?
C16 C11 C3 119.9(3) . . ?
C12 C11 C3 121.3(3) . . ?
C13 C12 C11 120.3(4) . . ?
C13 C12 H12 119.8 . . ?
C11 C12 H12 119.8 . . ?
C12 C13 C14 120.1(4) . . ?
C12 C13 H13 119.9 . . ?
C14 C13 H13 119.9 . . ?
C15 C14 C13 119.8(4) . . ?
C15 C14 H14 120.1 . . ?
C13 C14 H14 120.1 . . ?
C14 C15 C16 120.4(4) . . ?
C14 C15 H15 119.8 . . ?
C16 C15 H15 119.8 . . ?
C15 C16 C11 120.6(4) . . ?
C15 C16 H16 119.7 . . ?
C11 C16 H16 119.7 . . ?

loop_
_geom_bond_atom_site_label_1
_geom_bond_atom_site_label_2
_geom_bond_distance
_geom_bond_site_symmetry_2
_geom_bond_publ_flag
Br1 C1 1.922(3) . ?
Br2 C1 1.904(3) . ?
O1 C2 1.199(4) . ?
O2 N1 1.375(4) . ?
O2 C4 1.454(5) . ?
N1 C2 1.337(5) . ?
N1 C3 1.466(4) . ?
C1 C2 1.536(5) . ?
C1 C3 1.562(5) . ?
C3 C11 1.498(4) . ?
C3 H3 0.9800 . ?
C4 C5 1.482(5) . ?
C4 H4A 0.9700 . ?
C4 H4B 0.9700 . ?
C5 C6 1.372(5) . ?
C5 C10 1.380(6) . ?
C6 C7 1.361(7) . ?
C6 H6 0.9300 . ?
C7 C8 1.348(8) . ?
C7 H7 0.9300 . ?
C8 C9 1.361(8) . ?
C8 H8 0.9300 . ?
C9 C10 1.386(7) . ?
C9 H9 0.9300 . ?
C10 H10 0.9300 . ?
C11 C16 1.377(5) . ?
C11 C12 1.385(5) . ?
C12 C13 1.374(6) . ?
C12 H12 0.9300 . ?
C13 C14 1.376(7) . ?
C13 H13 0.9300 . ?
C14 C15 1.363(7) . ?
C14 H14 0.9300 . ?
C15 C16 1.374(6) . ?
C15 H15 0.9300 . ?
C16 H16 0.9300 . ?
